data_4301654
loop_
_publ_author_name
'Shuting Wu'
'Liqing Ma'
'La-Sheng Long'
'Lan-Sun Zheng'
'Wenbin Lin'

_publ_section_title
;
Three-Dimensional Metal-Organic Frameworks Based on Functionalized
Tetracarboxylate Linkers: Synthesis, Strucures, and Gas Sorption Studies
;
_journal_name_full 'Inorganic Chemistry'
_journal_page_first 2436
_journal_page_last 2442
_journal_paper_doi 10.1021/ic801631w
_journal_volume 48
_journal_year 2009
_chemical_formula_sum 'C106 H96 N2 Na2 O30 Zn3'
_chemical_formula_weight 2119.94
_chemical_name_systematic
; 
 ? 
;
_space_group_IT_number 14
_symmetry_cell_setting monoclinic
_symmetry_space_group_name_Hall '-P 2yn'
_symmetry_space_group_name_H-M 'P 1 21/n 1'
_atom_sites_solution_hydrogens geom
_atom_sites_solution_primary direct
_atom_sites_solution_secondary difmap
_audit_creation_method SHELXL-97
_cell_angle_alpha 90.00
_cell_angle_beta 90.12(3)
_cell_angle_gamma 90.00
_cell_formula_units_Z 2
_cell_length_a 17.075(11)
_cell_length_b 20.519(13)
_cell_length_c 20.205(13)
_cell_measurement_temperature 223(2)
_cell_measurement_theta_max 0.893
_cell_measurement_theta_min 0.815
_cell_volume 7079(8)
_computing_structure_refinement 'SHELXL-97 (Sheldrick, 1997)'
_computing_structure_solution 'SHELXS-97 (Sheldrick, 1990)'
_diffrn_ambient_temperature 223(2)
_diffrn_measured_fraction_theta_full 0.850
_diffrn_measured_fraction_theta_max 0.850
_diffrn_radiation_monochromator graphite
_diffrn_radiation_source 'fine-focus sealed tube'
_diffrn_radiation_type CuK\a
_diffrn_radiation_wavelength 1.54178
_diffrn_reflns_av_R_equivalents 0.1085
_diffrn_reflns_av_sigmaI/netI 0.1228
_diffrn_reflns_limit_h_max 6
_diffrn_reflns_limit_h_min -14
_diffrn_reflns_limit_k_max 14
_diffrn_reflns_limit_k_min -17
_diffrn_reflns_limit_l_max 16
_diffrn_reflns_limit_l_min -13
_diffrn_reflns_number 8741
_diffrn_reflns_theta_full 40.00
_diffrn_reflns_theta_max 40.00
_diffrn_reflns_theta_min 3.07
_exptl_absorpt_coefficient_mu 1.136
_exptl_absorpt_correction_T_max 0.8949
_exptl_absorpt_correction_T_min 0.7643
_exptl_absorpt_correction_type multi-scan
_exptl_absorpt_process_details Sadabs
_exptl_crystal_density_diffrn 0.995
_exptl_crystal_density_method 'not measured'
_exptl_crystal_F_000 2196
_exptl_crystal_size_max 0.25
_exptl_crystal_size_mid 0.15
_exptl_crystal_size_min 0.10
_refine_diff_density_max 0.476
_refine_diff_density_min -0.485
_refine_diff_density_rms 0.085
_refine_ls_extinction_method none
_refine_ls_goodness_of_fit_ref 1.102
_refine_ls_hydrogen_treatment constr
_refine_ls_matrix_type full
_refine_ls_number_parameters 439
_refine_ls_number_reflns 3641
_refine_ls_number_restraints 412
_refine_ls_restrained_S_all 1.155
_refine_ls_R_factor_all 0.1361
_refine_ls_R_factor_gt 0.1070
_refine_ls_shift/su_max 0.073
_refine_ls_shift/su_mean 0.007
_refine_ls_structure_factor_coef Fsqd
_refine_ls_weighting_details 'calc w=1/[\s^2^(Fo^2^)+(0.1898P)^2^+0.0000P] where P=(Fo^2^+2Fc^2^)/3'
_refine_ls_weighting_scheme calc
_refine_ls_wR_factor_gt 0.2836
_refine_ls_wR_factor_ref 0.3064
_reflns_number_gt 2316
_reflns_number_total 3641
_reflns_threshold_expression >2sigma(I)
_cod_data_source_file ic801631w_si_001_4.cif
_cod_data_source_block 8
_cod_original_sg_symbol_H-M 'P 21/n'
_cod_database_code 4301654

loop_
_symmetry_equiv_pos_as_xyz
'x, y, z'
'-x+1/2, y+1/2, -z+1/2'
'-x, -y, -z'
'x-1/2, -y-1/2, z-1/2'

loop_
_atom_site_label
_atom_site_type_symbol
_atom_site_fract_x
_atom_site_fract_y
_atom_site_fract_z
_atom_site_U_iso_or_equiv
_atom_site_adp_type
_atom_site_occupancy
_atom_site_symmetry_multiplicity
_atom_site_calc_flag
_atom_site_refinement_flags
_atom_site_disorder_assembly
_atom_site_disorder_group
Zn1 Zn 0.5000 1.0000 0.5000 0.0577(13) Uani 1 2 d S . .
Zn2 Zn 0.34887(13) 0.99443(8) 0.62519(10) 0.0604(11) Uani 1 1 d . . .
C1 C 0.4952(6) 0.8221(3) 0.6245(4) 0.061(5) Uani 1 1 d GDU . .
C2 C 0.4863(6) 0.7988(4) 0.6887(4) 0.078(5) Uani 1 1 d GDU . .
H2A H 0.4612 0.8246 0.7207 0.094 Uiso 1 1 calc R . .
C3 C 0.5144(7) 0.7374(4) 0.7054(4) 0.073(5) Uani 1 1 d GDU . .
H3A H 0.5084 0.7216 0.7488 0.088 Uiso 1 1 calc R . .
C4 C 0.5515(6) 0.6993(3) 0.6580(5) 0.065(5) Uani 1 1 d GDU . .
C5 C 0.5604(6) 0.7226(4) 0.5939(4) 0.068(5) Uani 1 1 d GDU . .
H5A H 0.5855 0.6968 0.5618 0.081 Uiso 1 1 calc R . .
C6 C 0.5323(7) 0.7840(4) 0.5771(4) 0.077(5) Uani 1 1 d GDU . .
H6A H 0.5383 0.7997 0.5338 0.093 Uiso 1 1 calc R . .
C1C C 0.4663(8) 0.8837(5) 0.6066(6) 0.080(5) Uiso 1 1 d D . .
C7 C 0.7704(6) 0.5303(5) 0.9259(4) 0.080(5) Uani 1 1 d GDU . .
C8 C 0.8083(5) 0.5209(5) 0.8658(5) 0.075(5) Uani 1 1 d GDU . .
H8A H 0.8608 0.5071 0.8652 0.090 Uiso 1 1 calc R . .
C9 C 0.7685(6) 0.5318(5) 0.8067(4) 0.082(6) Uani 1 1 d GDU . .
H9A H 0.7942 0.5254 0.7661 0.099 Uiso 1 1 calc R . .
C10 C 0.6909(6) 0.5521(5) 0.8077(4) 0.071(5) Uani 1 1 d GDU . .
C11 C 0.6530(5) 0.5616(5) 0.8678(5) 0.087(6) Uani 1 1 d GDU . .
H11A H 0.6005 0.5753 0.8684 0.104 Uiso 1 1 calc R . .
C12 C 0.6927(6) 0.5507(5) 0.9268(4) 0.089(6) Uani 1 1 d GDU . .
H12A H 0.6671 0.5570 0.9675 0.106 Uiso 1 1 calc R . .
C2C C 0.8105(7) 0.5162(7) 0.9834(5) 0.088(6) Uiso 1 1 d D . .
C13 C 0.4859(6) 0.1661(3) 0.6024(5) 0.055(4) Uiso 1 1 d GDU . .
C14 C 0.4348(5) 0.2180(4) 0.6120(5) 0.081(6) Uani 1 1 d GDU . .
H14A H 0.3831 0.2101 0.6258 0.097 Uiso 1 1 calc R . .
C15 C 0.4601(6) 0.2815(3) 0.6013(5) 0.082(6) Uani 1 1 d GDU . .
H15A H 0.4255 0.3165 0.6078 0.098 Uiso 1 1 calc R . .
C16 C 0.5365(6) 0.2931(3) 0.5809(5) 0.072(5) Uani 1 1 d GDU . .
C17 C 0.5876(5) 0.2413(4) 0.5713(5) 0.068(5) Uani 1 1 d GDU . .
H17A H 0.6393 0.2492 0.5575 0.081 Uiso 1 1 calc R . .
C18 C 0.5623(5) 0.1778(3) 0.5821(5) 0.075(5) Uani 1 1 d GDU . .
H18A H 0.5969 0.1427 0.5756 0.090 Uiso 1 1 calc R . .
C3C C 0.7350(9) 0.4643(7) 0.2247(6) 0.128(8) Uiso 1 1 d D . .
C19 C 0.7081(7) 0.4552(5) 0.2885(4) 0.085(6) Uani 1 1 d GDU . .
C20 C 0.6529(7) 0.4070(5) 0.3012(4) 0.091(6) Uani 1 1 d GDU . .
H20A H 0.6344 0.3806 0.2665 0.110 Uiso 1 1 calc R . .
C21 C 0.6249(6) 0.3980(5) 0.3651(5) 0.078(5) Uani 1 1 d GDU . .
H21A H 0.5875 0.3655 0.3737 0.093 Uiso 1 1 calc R . .
C22 C 0.6522(7) 0.4372(5) 0.4164(4) 0.087(6) Uani 1 1 d GDU . .
C23 C 0.7075(7) 0.4853(5) 0.4037(4) 0.096(6) Uani 1 1 d GDU . .
H23A H 0.7259 0.5118 0.4384 0.115 Uiso 1 1 calc R . .
C24 C 0.7354(7) 0.4943(5) 0.3398(5) 0.111(7) Uani 1 1 d GDU . .
H24A H 0.7728 0.5269 0.3312 0.133 Uiso 1 1 calc R . .
C4C C 0.4617(8) 0.1020(5) 0.6096(7) 0.101(7) Uiso 1 1 d D . .
C25 C 0.6055(6) 0.5237(3) 0.6399(4) 0.055(5) Uani 1 1 d GDU . .
C26 C 0.5731(5) 0.5845(4) 0.6267(3) 0.058(4) Uani 1 1 d GDU . .
H26A H 0.5473 0.5921 0.5863 0.069 Uiso 1 1 calc R . .
C27 C 0.5788(6) 0.6341(3) 0.6734(4) 0.056(5) Uani 1 1 d GDU . .
C28 C 0.6170(6) 0.6229(3) 0.7331(4) 0.062(5) Uani 1 1 d GDU . .
H28A H 0.6208 0.6564 0.7647 0.074 Uiso 1 1 calc R . .
C29 C 0.6493(6) 0.5621(4) 0.7463(4) 0.059(5) Uani 1 1 d GDU . .
C30 C 0.6436(5) 0.5125(3) 0.6996(4) 0.057(5) Uani 1 1 d GDU . .
O1 O 0.4815(7) 0.9126(4) 0.5471(5) 0.083(4) Uani 1 1 d D . .
C31 C 0.5953(6) 0.4699(3) 0.5920(4) 0.058(5) Uani 1 1 d GDU . .
C32 C 0.5650(6) 0.4095(4) 0.6099(3) 0.051(5) Uani 1 1 d GDU . .
C33 C 0.5640(6) 0.3587(3) 0.5643(4) 0.061(5) Uani 1 1 d GDU . .
C34 C 0.5932(7) 0.3683(3) 0.5009(4) 0.066(5) Uani 1 1 d GDU . .
H34A H 0.5925 0.3340 0.4701 0.079 Uiso 1 1 calc R . .
C35 C 0.6234(7) 0.4287(4) 0.4830(3) 0.069(5) Uani 1 1 d GDU . .
C36 C 0.6244(6) 0.4795(3) 0.5286(4) 0.071(5) Uani 1 1 d GDU . .
H36A H 0.6449 0.5203 0.5165 0.086 Uiso 1 1 calc R . .
O2 O 0.4161(6) 0.9183(4) 0.6450(5) 0.067(4) Uani 1 1 d D . .
O3 O 0.8808(6) 0.4848(5) 0.9898(5) 0.081(4) Uani 1 1 d D . .
O4 O 0.7846(7) 0.5307(5) 1.0452(5) 0.078(4) Uani 1 1 d D . .
O5 O 0.7914(7) 0.5080(5) 0.2091(5) 0.091(4) Uani 1 1 d D . .
O6 O 0.7091(8) 0.4326(7) 0.1693(5) 0.137(6) Uani 1 1 d D . .
O7 O 0.5015(6) 0.0476(4) 0.5917(5) 0.072(4) Uani 1 1 d D . .
O8 O 0.3901(7) 0.0835(4) 0.6293(5) 0.078(4) Uani 1 1 d D . .
O1E O 0.6805(6) 0.4540(4) 0.7136(5) 0.072(3) Uiso 1 1 d D . .
O2E O 0.5335(6) 0.3990(4) 0.6720(4) 0.076(3) Uiso 1 1 d D . .
O3E O 0.7304(9) 0.3271(7) 0.7048(8) 0.142(5) Uiso 1 1 d D . .
O4E O 0.4902(9) 0.4128(8) 0.8021(8) 0.152(6) Uiso 1 1 d D . .
O5E O 0.6442(12) 0.2363(10) 0.7720(11) 0.211(8) Uiso 1 1 d D . .
O6E O 0.5128(16) 0.2812(13) 0.8165(13) 0.282(12) Uiso 1 1 d D . .
C1E C 0.7461(9) 0.4366(7) 0.6727(8) 0.087(6) Uiso 1 1 d D . .
H1EA H 0.7826 0.4733 0.6700 0.105 Uiso 1 1 calc R . .
H1EB H 0.7277 0.4267 0.6278 0.105 Uiso 1 1 calc R . .
C2E C 0.4602(10) 0.4334(9) 0.6859(9) 0.112(7) Uiso 1 1 d D . .
H2EA H 0.4156 0.4037 0.6810 0.134 Uiso 1 1 calc R . .
H2EB H 0.4534 0.4697 0.6550 0.134 Uiso 1 1 calc R . .
C3E C 0.7866(11) 0.3792(8) 0.7005(11) 0.124(7) Uiso 1 1 d D . .
H3EA H 0.8303 0.3664 0.6719 0.149 Uiso 1 1 calc R . .
H3EB H 0.8076 0.3894 0.7445 0.149 Uiso 1 1 calc R . .
C4E C 0.4643(17) 0.4582(12) 0.7548(11) 0.200(12) Uiso 1 1 d D . .
H4EA H 0.4996 0.4959 0.7558 0.239 Uiso 1 1 calc R . .
H4EB H 0.4122 0.4735 0.7677 0.239 Uiso 1 1 calc R . .
C5E C 0.7691(13) 0.2670(10) 0.7281(14) 0.174(10) Uiso 1 1 d D . .
H5EA H 0.8106 0.2540 0.6974 0.209 Uiso 1 1 calc R . .
H5EB H 0.7924 0.2738 0.7720 0.209 Uiso 1 1 calc R . .
C6E C 0.4258(18) 0.3694(15) 0.824(2) 0.33(2) Uiso 1 1 d D . .
H6EA H 0.3889 0.3939 0.8511 0.392 Uiso 1 1 calc R . .
H6EB H 0.3974 0.3531 0.7848 0.392 Uiso 1 1 calc R . .
C7E C 0.7083(14) 0.2167(10) 0.7313(14) 0.179(11) Uiso 1 1 d D . .
H7EA H 0.6891 0.2076 0.6865 0.215 Uiso 1 1 calc R . .
H7EB H 0.7310 0.1764 0.7490 0.215 Uiso 1 1 calc R . .
C8E C 0.458(2) 0.3140(14) 0.8616(16) 0.267(18) Uiso 1 1 d D . .
H8EA H 0.4851 0.3294 0.9014 0.320 Uiso 1 1 calc R . .
H8EB H 0.4159 0.2842 0.8750 0.320 Uiso 1 1 calc R . .
C9E C 0.5813(16) 0.1879(14) 0.7749(18) 0.241(15) Uiso 1 1 d D . .
H9EA H 0.5555 0.1834 0.7318 0.290 Uiso 1 1 calc R . .
H9EB H 0.6016 0.1453 0.7885 0.290 Uiso 1 1 calc R . .
C10E C 0.5271(19) 0.2139(14) 0.8244(17) 0.261(17) Uiso 1 1 d D . .
H10A H 0.4773 0.1903 0.8213 0.314 Uiso 1 1 calc R . .
H10B H 0.5488 0.2062 0.8686 0.314 Uiso 1 1 calc R . .
Na1 Na 0.6095(5) 0.3555(4) 0.7670(4) 0.129(3) Uiso 1 1 d . . .
N1S N 0.7229(17) 0.3598(11) 0.9634(14) 0.232(12) Uiso 1 1 d D . .
O1S O 0.6691(17) 0.3719(11) 0.8647(13) 0.255(10) Uiso 1 1 d D . .
C8S C 0.746(2) 0.3584(19) 0.8957(16) 0.34(2) Uiso 1 1 d D . .
H8SA H 0.7669 0.3158 0.8827 0.403 Uiso 1 1 calc R . .
H8SB H 0.7846 0.3924 0.8855 0.403 Uiso 1 1 calc R . .
C10S C 0.776(3) 0.350(2) 1.017(2) 0.40(3) Uiso 1 1 d D . .
H10C H 0.8273 0.3385 1.0002 0.605 Uiso 1 1 calc R . .
H10D H 0.7570 0.3157 1.0457 0.605 Uiso 1 1 calc R . .
H10E H 0.7805 0.3903 1.0426 0.605 Uiso 1 1 calc R . .
C9S C 0.642(2) 0.376(3) 0.975(3) 0.50(4) Uiso 1 1 d D . .
H9SA H 0.6149 0.3803 0.9327 0.751 Uiso 1 1 calc R . .
H9SB H 0.6383 0.4163 0.9993 0.751 Uiso 1 1 calc R . .
H9SC H 0.6172 0.3411 1.0002 0.751 Uiso 1 1 calc R . .

loop_
_atom_site_aniso_label
_atom_site_aniso_U_11
_atom_site_aniso_U_22
_atom_site_aniso_U_33
_atom_site_aniso_U_23
_atom_site_aniso_U_13
_atom_site_aniso_U_12
Zn1 0.087(3) 0.0397(19) 0.046(2) 0.0007(14) -0.003(2) 0.0006(15)
Zn2 0.094(2) 0.0399(15) 0.0475(17) 0.0032(10) 0.0052(16) 0.0017(11)
C1 0.125(14) 0.006(8) 0.054(9) 0.009(6) -0.008(10) 0.005(7)
C2 0.133(15) 0.059(9) 0.044(9) 0.017(8) -0.001(11) 0.004(9)
C3 0.146(16) 0.037(8) 0.037(9) 0.016(7) -0.009(10) -0.012(9)
C4 0.103(14) 0.055(10) 0.038(9) -0.018(7) -0.031(10) -0.015(9)
C5 0.111(14) 0.038(8) 0.054(9) -0.007(7) -0.001(11) 0.013(8)
C6 0.123(15) 0.040(9) 0.068(11) -0.015(7) 0.008(11) 0.001(9)
C7 0.109(13) 0.060(10) 0.070(10) 0.030(10) -0.040(11) 0.035(11)
C8 0.065(12) 0.059(9) 0.101(12) 0.007(11) -0.010(10) -0.003(9)
C9 0.099(14) 0.070(11) 0.078(11) 0.025(11) -0.016(11) 0.006(10)
C10 0.091(12) 0.037(9) 0.085(11) -0.014(9) -0.014(11) 0.013(9)
C11 0.106(14) 0.083(11) 0.070(11) -0.013(12) -0.038(10) 0.040(11)
C12 0.086(13) 0.103(13) 0.078(11) -0.012(11) -0.019(11) 0.028(11)
C14 0.105(12) 0.050(8) 0.088(13) -0.004(9) 0.032(12) 0.017(8)
C15 0.123(13) 0.034(8) 0.088(13) 0.009(9) 0.016(12) 0.010(9)
C16 0.113(13) 0.047(9) 0.057(11) -0.009(9) 0.017(11) 0.008(8)
C17 0.104(13) 0.039(8) 0.060(10) 0.011(9) 0.007(11) -0.002(8)
C18 0.097(12) 0.046(7) 0.082(12) -0.025(9) 0.000(11) 0.014(8)
C19 0.132(16) 0.094(13) 0.029(9) 0.019(8) 0.054(11) 0.006(9)
C20 0.104(15) 0.094(12) 0.077(10) 0.010(10) 0.023(11) -0.002(9)
C21 0.106(14) 0.067(11) 0.060(10) 0.007(8) 0.028(11) -0.015(9)
C22 0.131(16) 0.038(10) 0.090(12) -0.009(9) 0.009(12) -0.011(8)
C23 0.156(18) 0.077(12) 0.054(10) -0.007(10) 0.015(12) -0.030(9)
C24 0.151(17) 0.095(13) 0.086(12) -0.013(10) 0.037(13) -0.018(11)
C25 0.099(14) 0.030(7) 0.037(9) 0.014(8) 0.003(9) 0.003(8)
C26 0.102(13) 0.024(8) 0.047(10) 0.003(6) -0.019(9) 0.010(8)
C27 0.063(12) 0.034(9) 0.071(11) -0.007(7) -0.047(10) 0.006(8)
C28 0.081(14) 0.027(7) 0.077(10) -0.005(8) -0.051(10) -0.001(8)
C29 0.083(13) 0.046(9) 0.048(10) 0.014(7) -0.041(10) -0.008(8)
C30 0.081(13) 0.014(8) 0.074(11) 0.011(7) -0.017(10) 0.010(8)
O1 0.163(12) 0.017(5) 0.068(8) -0.008(5) 0.010(8) 0.004(6)
C31 0.095(13) 0.020(7) 0.057(9) -0.012(8) -0.003(10) 0.008(8)
C32 0.077(12) 0.022(7) 0.053(10) -0.001(6) 0.000(10) 0.009(7)
C33 0.102(13) 0.026(8) 0.055(10) 0.009(7) 0.004(10) -0.020(8)
C34 0.087(13) 0.063(8) 0.047(9) 0.002(8) 0.002(10) -0.018(9)
C35 0.106(14) 0.065(9) 0.035(10) 0.004(7) 0.008(11) -0.022(9)
C36 0.112(14) 0.050(9) 0.052(10) -0.005(7) 0.006(11) -0.007(9)
O2 0.106(9) 0.024(5) 0.072(8) 0.008(5) -0.007(7) 0.001(5)
O3 0.091(10) 0.076(7) 0.076(9) 0.018(6) -0.022(8) -0.007(7)
O4 0.101(10) 0.075(7) 0.057(8) 0.027(6) -0.031(8) -0.002(7)
O5 0.145(12) 0.082(8) 0.046(7) 0.006(6) 0.026(9) 0.003(7)
O6 0.161(14) 0.168(13) 0.083(10) 0.032(10) 0.022(11) -0.039(11)
O7 0.112(10) 0.059(7) 0.046(7) 0.014(5) -0.015(8) -0.019(6)
O8 0.135(11) 0.024(6) 0.075(8) -0.008(5) -0.026(8) -0.013(6)

loop_
_atom_type_symbol
_atom_type_description
_atom_type_scat_dispersion_real
_atom_type_scat_dispersion_imag
_atom_type_scat_source
C C 0.0181 0.0091 'International Tables Vol C Tables 4.2.6.8 and 6.1.1.4'
H H 0.0000 0.0000 'International Tables Vol C Tables 4.2.6.8 and 6.1.1.4'
O O 0.0492 0.0322 'International Tables Vol C Tables 4.2.6.8 and 6.1.1.4'
Zn Zn -1.5491 0.6778 'International Tables Vol C Tables 4.2.6.8 and 6.1.1.4'
Na Na 0.1353 0.1239 'International Tables Vol C Tables 4.2.6.8 and 6.1.1.4'
N N 0.0311 0.0180 'International Tables Vol C Tables 4.2.6.8 and 6.1.1.4'

loop_
_geom_angle_atom_site_label_1
_geom_angle_atom_site_label_2
_geom_angle_atom_site_label_3
_geom_angle
_geom_angle_site_symmetry_1
_geom_angle_site_symmetry_3
_geom_angle_publ_flag
O1 Zn1 O1 180.0(2) 3_676 . ?
O1 Zn1 O3 88.5(5) 3_676 4_575 ?
O1 Zn1 O3 91.5(5) . 4_575 ?
O1 Zn1 O3 91.5(5) 3_676 2_656 ?
O1 Zn1 O3 88.5(5) . 2_656 ?
O3 Zn1 O3 179.996(1) 4_575 2_656 ?
O1 Zn1 O7 90.0(3) 3_676 1_565 ?
O1 Zn1 O7 90.0(3) . 1_565 ?
O3 Zn1 O7 91.6(4) 4_575 1_565 ?
O3 Zn1 O7 88.4(4) 2_656 1_565 ?
O1 Zn1 O7 90.0(3) 3_676 3_666 ?
O1 Zn1 O7 90.0(3) . 3_666 ?
O3 Zn1 O7 88.4(4) 4_575 3_666 ?
O3 Zn1 O7 91.6(4) 2_656 3_666 ?
O7 Zn1 O7 180.0(4) 1_565 3_666 ?
O5 Zn2 O8 99.7(4) 4_576 1_565 ?
O5 Zn2 O2 95.5(4) 4_576 . ?
O8 Zn2 O2 121.3(5) 1_565 . ?
O5 Zn2 O4 114.4(5) 4_576 4_575 ?
O8 Zn2 O4 117.8(4) 1_565 4_575 ?
O2 Zn2 O4 106.0(4) . 4_575 ?
C2 C1 C6 120.0 . . ?
C2 C1 C1C 120.8(6) . . ?
C6 C1 C1C 119.2(6) . . ?
C3 C2 C1 120.0 . . ?
C2 C3 C4 120.0 . . ?
C5 C4 C3 120.0 . . ?
C5 C4 C27 118.7(6) . . ?
C3 C4 C27 121.2(6) . . ?
C6 C5 C4 120.0 . . ?
C5 C6 C1 120.0 . . ?
O2 C1C O1 113.4(9) . . ?
O2 C1C C1 122.9(8) . . ?
O1 C1C C1 123.5(9) . . ?
C2C C7 C8 118.3(8) . . ?
C2C C7 C12 121.6(8) . . ?
C8 C7 C12 120.0 . . ?
C7 C8 C9 120.0 . . ?
C10 C9 C8 120.0 . . ?
C9 C10 C11 120.0 . . ?
C9 C10 C29 119.8(7) . . ?
C11 C10 C29 120.2(7) . . ?
C10 C11 C12 120.0 . . ?
C11 C12 C7 120.0 . . ?
O4 C2C O3 107.6(10) . . ?
O4 C2C C7 124.5(10) . . ?
O3 C2C C7 127.9(10) . . ?
C4C C13 C14 121.7(7) . . ?
C4C C13 C18 118.3(7) . . ?
C14 C13 C18 120.0 . . ?
C13 C14 C15 120.0 . . ?
C16 C15 C14 120.0 . . ?
C17 C16 C15 120.0 . . ?
C17 C16 C33 118.0(6) . . ?
C15 C16 C33 121.8(6) . . ?
C16 C17 C18 120.0 . . ?
C17 C18 C13 120.0 . . ?
O5 C3C O6 110.7(10) . . ?
O5 C3C C19 123.0(10) . . ?
O6 C3C C19 126.3(10) . . ?
C3C C19 C20 119.6(7) . . ?
C3C C19 C24 120.4(7) . . ?
C20 C19 C24 120.0 . . ?
C21 C20 C19 120.0 . . ?
C20 C21 C22 120.0 . . ?
C21 C22 C23 120.0 . . ?
C21 C22 C35 120.7(6) . . ?
C23 C22 C35 119.3(6) . . ?
C24 C23 C22 120.0 . . ?
C23 C24 C19 120.0 . . ?
O8 C4C O7 107.6(9) . . ?
O8 C4C C13 124.8(9) . . ?
O7 C4C C13 127.2(10) . . ?
C26 C25 C30 120.0 . . ?
C26 C25 C31 120.0(6) . . ?
C30 C25 C31 119.9(6) . . ?
C27 C26 C25 120.0 . . ?
C26 C27 C28 120.0 . . ?
C26 C27 C4 120.5(6) . . ?
C28 C27 C4 119.3(6) . . ?
C27 C28 C29 120.0 . . ?
C30 C29 C28 120.0 . . ?
C30 C29 C10 120.9(6) . . ?
C28 C29 C10 119.1(6) . . ?
O1E C30 C29 117.7(6) . . ?
O1E C30 C25 122.2(6) . . ?
C29 C30 C25 120.0 . . ?
C1C O1 Zn1 144.7(7) . . ?
C32 C31 C36 120.0 . . ?
C32 C31 C25 122.6(5) . . ?
C36 C31 C25 117.1(5) . . ?
O2E C32 C33 118.6(6) . . ?
O2E C32 C31 121.4(6) . . ?
C33 C32 C31 120.0 . . ?
C34 C33 C32 120.0 . . ?
C34 C33 C16 117.2(6) . . ?
C32 C33 C16 122.8(6) . . ?
C33 C34 C35 120.0 . . ?
C36 C35 C34 120.0 . . ?
C36 C35 C22 121.5(6) . . ?
C34 C35 C22 118.5(6) . . ?
C35 C36 C31 120.0 . . ?
C1C O2 Zn2 131.5(7) . . ?
C2C O3 Zn1 143.2(9) . 2_646 ?
C2C O4 Zn2 120.2(8) . 4_676 ?
C3C O5 Zn2 122.8(8) . 4_675 ?
C4C O7 Zn1 127.9(9) . 1_545 ?
C4C O8 Zn2 125.4(7) . 1_545 ?
C30 O1E C1E 116.9(9) . . ?
C30 O1E Na1 123.2(7) . . ?
C1E O1E Na1 114.2(8) . . ?
C32 O2E C2E 115.7(11) . . ?
C32 O2E Na1 123.6(8) . . ?
C2E O2E Na1 118.0(9) . . ?
C3E O3E C5E 110.0(15) . . ?
C3E O3E Na1 114.3(11) . . ?
C5E O3E Na1 113.9(12) . . ?
C4E O4E C6E 111(2) . . ?
C4E O4E Na1 112.3(14) . . ?
C6E O4E Na1 114.4(16) . . ?
C7E O5E C9E 113.2(18) . . ?
C7E O5E Na1 115.5(14) . . ?
C9E O5E Na1 119.2(17) . . ?
C10E O6E C8E 119(2) . . ?
C10E O6E Na1 122.4(19) . . ?
C8E O6E Na1 113.4(19) . . ?
O1E C1E C3E 110.2(12) . . ?
O2E C2E C4E 107.9(16) . . ?
O3E C3E C1E 107.6(15) . . ?
O4E C4E C2E 115.2(19) . . ?
C7E C5E O3E 106.6(18) . . ?
C8E C6E O4E 110(2) . . ?
O5E C7E C5E 111.7(19) . . ?
O6E C8E C6E 105(2) . . ?
C10E C9E O5E 104(2) . . ?
O6E C10E C9E 113(2) . . ?
O1S Na1 O4E 92.8(8) . . ?
O1S Na1 O6E 92.2(10) . . ?
O4E Na1 O6E 67.8(8) . . ?
O1S Na1 O2E 149.6(8) . . ?
O4E Na1 O2E 67.6(5) . . ?
O6E Na1 O2E 100.8(8) . . ?
O1S Na1 O3E 96.0(9) . . ?
O4E Na1 O3E 161.2(6) . . ?
O6E Na1 O3E 128.2(8) . . ?
O2E Na1 O3E 97.3(5) . . ?
O1S Na1 O5E 90.2(9) . . ?
O4E Na1 O5E 130.4(7) . . ?
O6E Na1 O5E 62.6(8) . . ?
O2E Na1 O5E 120.2(7) . . ?
O3E Na1 O5E 66.3(6) . . ?
O1S Na1 O1E 92.2(7) . . ?
O4E Na1 O1E 97.8(5) . . ?
O6E Na1 O1E 165.1(8) . . ?
O2E Na1 O1E 69.0(4) . . ?
O3E Na1 O1E 65.4(4) . . ?
O5E Na1 O1E 131.6(6) . . ?
C8S N1S C10S 123(3) . . ?
C8S N1S C9S 115(2) . . ?
C10S N1S C9S 121(3) . . ?
C8S O1S Na1 138.1(18) . . ?
N1S C8S O1S 99(2) . . ?

loop_
_geom_bond_atom_site_label_1
_geom_bond_atom_site_label_2
_geom_bond_distance
_geom_bond_site_symmetry_2
_geom_bond_publ_flag
Zn1 O1 2.054(8) 3_676 ?
Zn1 O1 2.054(8) . ?
Zn1 O3 2.069(11) 4_575 ?
Zn1 O3 2.069(11) 2_656 ?
Zn1 O7 2.095(10) 1_565 ?
Zn1 O7 2.095(10) 3_666 ?
Zn2 O5 1.961(9) 4_576 ?
Zn2 O8 1.960(8) 1_565 ?
Zn2 O2 1.980(9) . ?
Zn2 O4 2.019(11) 4_575 ?
C1 C2 1.3900 . ?
C1 C6 1.3900 . ?
C1 C1C 1.404(8) . ?
C2 C3 1.3900 . ?
C3 C4 1.3900 . ?
C4 C5 1.3900 . ?
C4 C27 1.450(6) . ?
C5 C6 1.3900 . ?
C1C O2 1.359(9) . ?
C1C O1 1.366(9) . ?
C7 C2C 1.378(8) . ?
C7 C8 1.3900 . ?
C7 C12 1.3900 . ?
C8 C9 1.3900 . ?
C9 C10 1.3900 . ?
C10 C11 1.3900 . ?
C10 C29 1.443(7) . ?
C11 C12 1.3900 . ?
C2C O4 1.360(9) . ?
C2C O3 1.368(9) . ?
C13 C4C 1.387(8) . ?
C13 C14 1.3900 . ?
C13 C18 1.3900 . ?
C14 C15 1.3900 . ?
C15 C16 1.3900 . ?
C16 C17 1.3900 . ?
C16 C33 1.465(6) . ?
C17 C18 1.3900 . ?
C3C O5 1.354(9) . ?
C3C O6 1.366(9) . ?
C3C C19 1.383(9) . ?
C19 C20 1.3900 . ?
C19 C24 1.3900 . ?
C20 C21 1.3900 . ?
C21 C22 1.3900 . ?
C22 C23 1.3900 . ?
C22 C35 1.445(6) . ?
C23 C24 1.3900 . ?
C4C O8 1.341(9) . ?
C4C O7 1.355(9) . ?
C25 C26 1.3900 . ?
C25 C30 1.3900 . ?
C25 C31 1.479(6) . ?
C26 C27 1.3900 . ?
C27 C28 1.3900 . ?
C28 C29 1.3900 . ?
C29 C30 1.3900 . ?
C30 O1E 1.384(7) . ?
C31 C32 1.3900 . ?
C31 C36 1.3900 . ?
C32 O2E 1.383(7) . ?
C32 C33 1.3900 . ?
C33 C34 1.3900 . ?
C34 C35 1.3900 . ?
C35 C36 1.3900 . ?
O3 Zn1 2.069(11) 2_646 ?
O4 Zn2 2.019(11) 4_676 ?
O5 Zn2 1.961(9) 4_675 ?
O7 Zn1 2.095(10) 1_545 ?
O8 Zn2 1.960(8) 1_545 ?
O1E C1E 1.438(12) . ?
O1E Na1 2.593(12) . ?
O2E C2E 1.465(14) . ?
O2E Na1 2.481(15) . ?
O3E C3E 1.440(15) . ?
O3E C5E 1.477(17) . ?
O3E Na1 2.486(17) . ?
O4E C4E 1.405(17) . ?
O4E C6E 1.48(2) . ?
O4E Na1 2.459(17) . ?
O5E C7E 1.428(16) . ?
O5E C9E 1.465(18) . ?
O5E Na1 2.52(2) . ?
O6E C10E 1.411(19) . ?
O6E C8E 1.473(18) . ?
O6E Na1 2.46(3) . ?
C1E C3E 1.476(15) . ?
C2E C4E 1.484(17) . ?
C5E C7E 1.465(17) . ?
C6E C8E 1.48(2) . ?
C9E C10E 1.465(18) . ?
Na1 O1S 2.25(3) . ?
N1S C8S 1.426(19) . ?
N1S C10S 1.432(19) . ?
N1S C9S 1.44(2) . ?
O1S C8S 1.48(2) . ?
